data_2235247
loop_
_publ_author_name
'Koteswara Rao, Vandavasi'
'Zeller, Matthias'
'Lovelace-Cameron, Sherri R.'

_publ_section_title
;
 4,4'-Bipyridine--terephthalic acid (1/1)
;
_journal_coeditor_code SU2418
_journal_issue 6
_journal_name_full 'Acta Crystallographica Section E'
_journal_page_first o1711
_journal_paper_doi 10.1107/S1600536812021113
_journal_volume 68
_journal_year 2012
_chemical_formula_iupac 'C10 H8 N2, C8 H6 O4'
_chemical_formula_moiety 'C10 H8 N2, C8 H6 O4'
_chemical_formula_sum 'C18 H14 N2 O4'
_chemical_formula_weight 322.31
_chemical_name_systematic
;
4,4'-Bipyridine--terephthalic acid (1/1)
;
_space_group_IT_number 2
_symmetry_cell_setting triclinic
_symmetry_space_group_name_Hall '-P 1'
_symmetry_space_group_name_H-M 'P -1'
_atom_sites_solution_hydrogens geom
_atom_sites_solution_primary direct
_atom_sites_solution_secondary difmap
_audit_creation_method SHELXL-97
_cell_angle_alpha 98.340(8)
_cell_angle_beta 95.845(9)
_cell_angle_gamma 104.623(8)
_cell_formula_units_Z 1
_cell_length_a 6.783(4)
_cell_length_b 6.895(4)
_cell_length_c 8.161(5)
_cell_measurement_reflns_used 245
_cell_measurement_temperature 100(2)
_cell_measurement_theta_max 31.40
_cell_measurement_theta_min 4.32
_cell_volume 361.6(4)
_computing_cell_refinement 'SAINT (Bruker, 2011)'
_computing_data_collection 'APEX2 (Bruker, 2011)'
_computing_data_reduction 'SAINT (Bruker, 2011)'
_computing_molecular_graphics 'DIAMOND  (Brandenburg, 2001)'
_computing_publication_material 'publCIF (Westrip, 2010)'
_computing_structure_refinement
;
<i>SHELXLE</i> (H\"ubschle <i>et al.</i>, 2011) and <i>SHELXL97</i>
(Sheldrick, 2008)
;
_computing_structure_solution 'SHELXS97 (Sheldrick, 2008)'
_diffrn_ambient_temperature 100(2)
_diffrn_measured_fraction_theta_full 0.988
_diffrn_measured_fraction_theta_max 0.923
_diffrn_measurement_device_type 'Bruker SMART APEXII CCD'
_diffrn_measurement_method '\w scans'
_diffrn_radiation_monochromator graphite
_diffrn_radiation_source 'fine-focus sealed tube'
_diffrn_radiation_type MoK\a
_diffrn_radiation_wavelength 0.71073
_diffrn_reflns_av_R_equivalents 0.0202
_diffrn_reflns_av_sigmaI/netI 0.0341
_diffrn_reflns_limit_h_max 9
_diffrn_reflns_limit_h_min -9
_diffrn_reflns_limit_k_max 9
_diffrn_reflns_limit_k_min -10
_diffrn_reflns_limit_l_max 11
_diffrn_reflns_limit_l_min -11
_diffrn_reflns_number 4318
_diffrn_reflns_theta_full 28.00
_diffrn_reflns_theta_max 31.52
_diffrn_reflns_theta_min 2.55
_diffrn_standards_number 0
_exptl_absorpt_coefficient_mu 0.106
_exptl_absorpt_correction_T_max 0.7463
_exptl_absorpt_correction_T_min 0.6591
_exptl_absorpt_correction_type multi-scan
_exptl_absorpt_process_details '(SADABS; Bruker, 2011)'
_exptl_crystal_colour colorless
_exptl_crystal_density_diffrn 1.480
_exptl_crystal_density_method 'not measured'
_exptl_crystal_description rod
_exptl_crystal_F_000 168
_exptl_crystal_size_max 0.39
_exptl_crystal_size_mid 0.21
_exptl_crystal_size_min 0.13
_refine_diff_density_max 0.427
_refine_diff_density_min -0.325
_refine_ls_extinction_method none
_refine_ls_goodness_of_fit_ref 1.046
_refine_ls_hydrogen_treatment mixed
_refine_ls_matrix_type full
_refine_ls_number_parameters 111
_refine_ls_number_reflns 2215
_refine_ls_number_restraints 0
_refine_ls_restrained_S_all 1.046
_refine_ls_R_factor_all 0.0625
_refine_ls_R_factor_gt 0.0492
_refine_ls_shift/su_max 0.000
_refine_ls_shift/su_mean 0.000
_refine_ls_structure_factor_coef Fsqd
_refine_ls_weighting_details 'calc w=1/[\s^2^(Fo^2^)+(0.0819P)^2^+0.0211P] where P=(Fo^2^+2Fc^2^)/3'
_refine_ls_weighting_scheme calc
_refine_ls_wR_factor_gt 0.1310
_refine_ls_wR_factor_ref 0.1434
_reflns_number_gt 1750
_reflns_number_total 2215
_reflns_threshold_expression I>2\s(I)
_cod_data_source_file su2418.cif
_cod_data_source_block I
_cod_original_cell_volume 361.5(4)
_cod_database_code 2235247
_cod_database_fobs_code 2235247

loop_
_symmetry_equiv_pos_as_xyz
'x, y, z'
'-x, -y, -z'

loop_
_atom_site_type_symbol
_atom_site_label
_atom_site_fract_x
_atom_site_fract_y
_atom_site_fract_z
_atom_site_U_iso_or_equiv
_atom_site_adp_type
_atom_site_calc_flag
_atom_site_refinement_flags
_atom_site_occupancy
_atom_site_symmetry_multiplicity
C C1 0.11190(17) 0.19752(17) 0.67373(14) 0.0175(2) Uani d . 1 1
C C2 0.05394(16) 0.35241(16) 0.58115(13) 0.0155(2) Uani d . 1 1
C C3 -0.14077(17) 0.38403(17) 0.58505(14) 0.0178(2) Uani d . 1 1
H H3 -0.2370 0.3048 0.6427 0.021 Uiso calc R 1 1
C C4 0.19359(17) 0.46838(17) 0.49560(14) 0.0173(2) Uani d . 1 1
H H4 0.3260 0.4464 0.4924 0.021 Uiso calc R 1 1
C C5 0.44781(18) 0.16270(17) 0.21492(14) 0.0198(2) Uani d . 1 1
H H5 0.3570 0.0943 0.2824 0.024 Uiso calc R 1 1
C C6 0.39356(17) 0.31190(17) 0.13785(14) 0.0187(2) Uani d . 1 1
H H6 0.2664 0.3421 0.1512 0.022 Uiso calc R 1 1
C C7 0.52575(16) 0.41778(16) 0.04063(13) 0.0152(2) Uani d . 1 1
C C8 0.70734(17) 0.36148(17) 0.02350(14) 0.0181(2) Uani d . 1 1
H H8 0.8020 0.4280 -0.0422 0.022 Uiso calc R 1 1
C C9 0.74945(17) 0.20858(17) 0.10241(14) 0.0186(2) Uani d . 1 1
H H9 0.8731 0.1714 0.0881 0.022 Uiso calc R 1 1
N N1 0.62329(15) 0.11110(14) 0.19795(12) 0.0181(2) Uani d . 1 1
O O1 0.00764(13) 0.12024(14) 0.77275(11) 0.0266(2) Uani d . 1 1
O O2 0.28465(13) 0.15786(13) 0.63990(11) 0.0228(2) Uani d . 1 1
H H2 0.3174(12) 0.044(2) 0.7131(16) 0.034 Uiso calc R 1 1

loop_
_atom_site_aniso_label
_atom_site_aniso_U_11
_atom_site_aniso_U_22
_atom_site_aniso_U_33
_atom_site_aniso_U_12
_atom_site_aniso_U_13
_atom_site_aniso_U_23
C1 0.0174(5) 0.0182(5) 0.0173(5) 0.0061(4) 0.0004(4) 0.0040(4)
C2 0.0166(5) 0.0167(5) 0.0140(5) 0.0060(4) 0.0013(4) 0.0032(4)
C3 0.0165(5) 0.0207(5) 0.0181(5) 0.0056(4) 0.0042(4) 0.0067(4)
C4 0.0146(5) 0.0214(5) 0.0182(5) 0.0079(4) 0.0030(4) 0.0047(4)
C5 0.0202(5) 0.0197(5) 0.0214(5) 0.0060(4) 0.0046(4) 0.0074(4)
C6 0.0169(5) 0.0207(5) 0.0216(5) 0.0086(4) 0.0043(4) 0.0065(4)
C7 0.0152(5) 0.0153(5) 0.0149(5) 0.0048(4) 0.0002(4) 0.0025(4)
C8 0.0162(5) 0.0205(5) 0.0195(5) 0.0063(4) 0.0030(4) 0.0064(4)
C9 0.0159(5) 0.0200(5) 0.0214(5) 0.0080(4) 0.0010(4) 0.0042(4)
N1 0.0187(5) 0.0179(5) 0.0184(5) 0.0069(4) -0.0001(4) 0.0037(3)
O1 0.0230(4) 0.0325(5) 0.0316(5) 0.0112(4) 0.0088(4) 0.0193(4)
O2 0.0222(4) 0.0274(5) 0.0267(5) 0.0150(3) 0.0080(3) 0.0126(3)

loop_
_atom_type_symbol
_atom_type_description
_atom_type_scat_dispersion_real
_atom_type_scat_dispersion_imag
_atom_type_scat_source
C C 0.0033 0.0016 'International Tables Vol C Tables 4.2.6.8 and 6.1.1.4'
H H 0.0000 0.0000 'International Tables Vol C Tables 4.2.6.8 and 6.1.1.4'
N N 0.0061 0.0033 'International Tables Vol C Tables 4.2.6.8 and 6.1.1.4'
O O 0.0106 0.0060 'International Tables Vol C Tables 4.2.6.8 and 6.1.1.4'

loop_
_geom_angle_atom_site_label_1
_geom_angle_atom_site_label_2
_geom_angle_atom_site_label_3
_geom_angle_site_symmetry_1
_geom_angle_site_symmetry_3
_geom_angle
O1 C1 O2 . . 124.24(11)
O1 C1 C2 . . 121.98(11)
O2 C1 C2 . . 113.77(10)
C4 C2 C3 . . 119.74(10)
C4 C2 C1 . . 120.93(10)
C3 C2 C1 . . 119.31(10)
C4 C3 C2 2_566 . 119.79(10)
C4 C3 H3 2_566 . 120.1
C2 C3 H3 . . 120.1
C3 C4 C2 2_566 . 120.48(11)
C3 C4 H4 2_566 . 119.8
C2 C4 H4 . . 119.8
N1 C5 C6 . . 122.57(11)
N1 C5 H5 . . 118.7
C6 C5 H5 . . 118.7
C5 C6 C7 . . 120.01(11)
C5 C6 H6 . . 120.0
C7 C6 H6 . . 120.0
C8 C7 C6 . . 116.69(10)
C8 C7 C7 . 2_665 121.97(12)
C6 C7 C7 . 2_665 121.34(12)
C9 C8 C7 . . 119.94(10)
C9 C8 H8 . . 120.0
C7 C8 H8 . . 120.0
N1 C9 C8 . . 122.74(11)
N1 C9 H9 . . 118.6
C8 C9 H9 . . 118.6
C9 N1 C5 . . 118.02(10)
C1 O2 H2 . . 109.5

loop_
_geom_bond_atom_site_label_1
_geom_bond_atom_site_label_2
_geom_bond_site_symmetry_2
_geom_bond_distance
C1 O1 . 1.2198(14)
C1 O2 . 1.3152(15)
C1 C2 . 1.5004(17)
C2 C4 . 1.3922(16)
C2 C3 . 1.3945(17)
C3 C4 2_566 1.3883(16)
C3 H3 . 0.9500
C4 C3 2_566 1.3883(16)
C4 H4 . 0.9500
C5 N1 . 1.3399(16)
C5 C6 . 1.3859(17)
C5 H5 . 0.9500
C6 C7 . 1.3960(16)
C6 H6 . 0.9500
C7 C8 . 1.3957(16)
C7 C7 2_665 1.489(2)
C8 C9 . 1.3853(16)
C8 H8 . 0.9500
C9 N1 . 1.3377(15)
C9 H9 . 0.9500
O2 H2 . 1.1019

loop_
_geom_hbond_atom_site_label_D
_geom_hbond_atom_site_label_H
_geom_hbond_atom_site_label_A
_geom_hbond_site_symmetry_A
_geom_hbond_distance_DH
_geom_hbond_distance_HA
_geom_hbond_distance_DA
_geom_hbond_angle_DHA
O2 H2 N1 2_656 1.10 1.49 2.5899(17) 175
C5 H5 O1 2_556 0.95 2.50 3.231(3) 134

loop_
_geom_torsion_atom_site_label_1
_geom_torsion_atom_site_label_2
_geom_torsion_atom_site_label_3
_geom_torsion_atom_site_label_4
_geom_torsion_site_symmetry_1
_geom_torsion_site_symmetry_4
_geom_torsion
O1 C1 C2 C4 . . 166.89(11)
O2 C1 C2 C4 . . -11.94(15)
O1 C1 C2 C3 . . -11.33(17)
O2 C1 C2 C3 . . 169.83(10)
C4 C2 C3 C4 . 2_566 -0.35(18)
C1 C2 C3 C4 . 2_566 177.90(10)
C3 C2 C4 C3 . 2_566 0.35(18)
C1 C2 C4 C3 . 2_566 -177.87(10)
N1 C5 C6 C7 . . -1.27(18)
C5 C6 C7 C8 . . 1.53(17)
C5 C6 C7 C7 . 2_665 -178.58(12)
C6 C7 C8 C9 . . -0.57(17)
C7 C7 C8 C9 2_665 . 179.53(11)
C7 C8 C9 N1 . . -0.75(18)
C8 C9 N1 C5 . . 1.07(17)
C6 C5 N1 C9 . . -0.05(17)
